data_7215253
loop_
_publ_author_name
'Taylor, Rupert G. D.'
'Yeo, Benjamin R.'
'Hallett, Andrew J.'
'Kariuki, Benson M.'
'Pope, Simon J. A.'

_publ_section_title
;
 An organometallic complex revealing an unexpected, reversible,
 temperature induced SC--SC transformation
;
_journal_issue 21
_journal_name_full CrystEngComm
_journal_page_first 4641
_journal_paper_doi 10.1039/c4ce00070f
_journal_volume 16
_journal_year 2014
_chemical_formula_moiety 'C25 H17 Br N4 O4 Re, C F3 O3 S'
_chemical_formula_sum 'C26 H17 Br F3 N4 O7 Re S'
_chemical_formula_weight 852.61
_chemical_name_systematic
;
?
;
_space_group_IT_number 14
_symmetry_cell_setting monoclinic
_symmetry_space_group_name_Hall '-P 2yn'
_symmetry_space_group_name_H-M 'P 1 21/n 1'
_atom_sites_solution_hydrogens geom
_atom_sites_solution_primary direct
_atom_sites_solution_secondary difmap
_audit_creation_method SHELXL-97
_cell_angle_alpha 90.00
_cell_angle_beta 104.2680(10)
_cell_angle_gamma 90.00
_cell_formula_units_Z 8
_cell_length_a 20.4610(3)
_cell_length_b 8.99680(10)
_cell_length_c 31.6923(4)
_cell_measurement_reflns_used 11854
_cell_measurement_temperature 150(2)
_cell_measurement_theta_max 27.97
_cell_measurement_theta_min 2.70
_cell_volume 5654.07(13)
_computing_cell_refinement DENZO/SCALEPACK
_computing_data_collection 'cOLLECT,Nonius BV, 1997-2001'
_computing_data_reduction DENZO/SCALEPACK
_computing_structure_refinement SHELXL-97
_computing_structure_solution SHELXs-97
_diffrn_ambient_temperature 150(2)
_diffrn_measured_fraction_theta_full 0.986
_diffrn_measured_fraction_theta_max 0.986
_diffrn_measurement_device_type 'Nonius Kappa CCD'
_diffrn_measurement_method CCD
_diffrn_radiation_monochromator graphite
_diffrn_radiation_source 'fine-focus sealed tube'
_diffrn_radiation_type MoK\a
_diffrn_radiation_wavelength 0.71073
_diffrn_reflns_av_R_equivalents 0.0356
_diffrn_reflns_av_sigmaI/netI 0.0437
_diffrn_reflns_limit_h_max 26
_diffrn_reflns_limit_h_min -26
_diffrn_reflns_limit_k_max 11
_diffrn_reflns_limit_k_min -11
_diffrn_reflns_limit_l_max 41
_diffrn_reflns_limit_l_min -41
_diffrn_reflns_number 25612
_diffrn_reflns_theta_full 27.97
_diffrn_reflns_theta_max 27.97
_diffrn_reflns_theta_min 2.70
_exptl_absorpt_coefficient_mu 5.858
_exptl_absorpt_correction_T_max 0.5399
_exptl_absorpt_correction_T_min 0.3589
_exptl_absorpt_correction_type empirical
_exptl_absorpt_process_details Denzo/Scalepack
_exptl_crystal_colour yellow
_exptl_crystal_density_diffrn 2.003
_exptl_crystal_density_method 'not measured'
_exptl_crystal_description block
_exptl_crystal_F_000 3280
_exptl_crystal_size_max 0.22
_exptl_crystal_size_mid 0.15
_exptl_crystal_size_min 0.12
_refine_diff_density_max 1.152
_refine_diff_density_min -1.894
_refine_diff_density_rms 0.153
_refine_ls_extinction_method none
_refine_ls_goodness_of_fit_ref 1.156
_refine_ls_hydrogen_treatment constr
_refine_ls_matrix_type full
_refine_ls_number_parameters 775
_refine_ls_number_reflns 13407
_refine_ls_number_restraints 0
_refine_ls_restrained_S_all 1.156
_refine_ls_R_factor_all 0.0564
_refine_ls_R_factor_gt 0.0462
_refine_ls_shift/su_max 0.004
_refine_ls_shift/su_mean 0.000
_refine_ls_structure_factor_coef Fsqd
_refine_ls_weighting_details 'calc w=1/[\s^2^(Fo^2^)+(0.0307P)^2^+17.2364P] where P=(Fo^2^+2Fc^2^)/3'
_refine_ls_weighting_scheme calc
_refine_ls_wR_factor_gt 0.0886
_refine_ls_wR_factor_ref 0.0921
_reflns_number_gt 11854
_reflns_number_total 13407
_reflns_threshold_expression >2sigma(I)
_cod_data_source_file c4ce00070f2.cif
_cod_data_source_block bmk1102c
_cod_depositor_comments
;
The following automatic conversions were performed:

'_symmetry_cell_setting' value 'Monoclinic' changed to 'monoclinic'
according to
/usr/data/users/saulius/crontab/automatic-downloads/rss-feeds/RSC/lib/dictionaries/cif_core.dic
dictionary named 'cif_core.dic' version 2.4.2 from 2011-04-26.

Automatic conversion script
Id: cif_fix_values 2281 2013-09-26 08:29:07Z andrius 

 Adding full bibliography for 7215250--7215263.cif.
;
_cod_original_sg_symbol_H-M P21/n
_cod_database_code 7215253

loop_
_symmetry_equiv_pos_as_xyz
'x, y, z'
'-x+1/2, y+1/2, -z+1/2'
'-x, -y, -z'
'x-1/2, -y-1/2, z-1/2'

loop_
_atom_site_label
_atom_site_type_symbol
_atom_site_fract_x
_atom_site_fract_y
_atom_site_fract_z
_atom_site_U_iso_or_equiv
_atom_site_adp_type
_atom_site_occupancy
_atom_site_symmetry_multiplicity
_atom_site_calc_flag
_atom_site_refinement_flags
C1 C 0.8105(3) 1.2315(5) 0.48779(16) 0.0246(11) Uani 1 1 d .
C2 C 0.8793(3) 1.2211(6) 0.50584(18) 0.0312(12) Uani 1 1 d .
H2 H 0.8964 1.1610 0.5308 0.037 Uiso 1 1 calc R
C3 C 0.9230(3) 1.3004(7) 0.48679(19) 0.0373(14) Uani 1 1 d .
H3 H 0.9704 1.2925 0.4979 0.045 Uiso 1 1 calc R
C4 C 0.8962(3) 1.3913(7) 0.45117(19) 0.0360(14) Uani 1 1 d .
C5 C 0.8288(3) 1.4026(6) 0.43359(19) 0.0343(13) Uani 1 1 d .
H5 H 0.8118 1.4643 0.4090 0.041 Uiso 1 1 calc R
C6 C 0.7853(3) 1.3224(6) 0.45216(17) 0.0288(12) Uani 1 1 d .
H6 H 0.7379 1.3296 0.4404 0.035 Uiso 1 1 calc R
C7 C 0.7695(3) 1.0912(6) 0.54420(16) 0.0260(11) Uani 1 1 d .
C8 C 0.7089(3) 1.0081(5) 0.55003(16) 0.0218(10) Uani 1 1 d .
C9 C 0.6621(3) 0.9379(5) 0.51680(16) 0.0243(10) Uani 1 1 d .
H9 H 0.6679 0.9382 0.4880 0.029 Uiso 1 1 calc R
C10 C 0.6071(3) 0.8675(6) 0.52594(17) 0.0291(11) Uani 1 1 d .
H10 H 0.5753 0.8173 0.5036 0.035 Uiso 1 1 calc R
C11 C 0.5989(3) 0.8707(6) 0.56818(17) 0.0284(11) Uani 1 1 d .
H11 H 0.5604 0.8245 0.5742 0.034 Uiso 1 1 calc R
C12 C 0.6984(3) 1.0014(5) 0.59145(16) 0.0230(10) Uani 1 1 d .
H12 H 0.7314 1.0441 0.6147 0.028 Uiso 1 1 calc R
C13 C 0.7208(3) 1.2316(7) 0.67880(18) 0.0373(14) Uani 1 1 d .
H13 H 0.7540 1.1690 0.6964 0.045 Uiso 1 1 calc R
C14 C 0.7392(3) 1.3737(8) 0.66983(19) 0.0414(15) Uani 1 1 d .
H14 H 0.7840 1.4078 0.6810 0.050 Uiso 1 1 calc R
C15 C 0.6911(3) 1.4654(7) 0.6444(2) 0.0396(15) Uani 1 1 d .
H15 H 0.7025 1.5629 0.6371 0.047 Uiso 1 1 calc R
C16 C 0.6264(3) 1.4128(6) 0.62965(17) 0.0312(12) Uani 1 1 d .
H16 H 0.5925 1.4742 0.6122 0.037 Uiso 1 1 calc R
C17 C 0.6106(3) 1.2705(6) 0.64030(15) 0.0248(11) Uani 1 1 d .
C18 C 0.5412(3) 1.2100(5) 0.62761(15) 0.0230(10) Uani 1 1 d .
C19 C 0.4851(3) 1.2962(6) 0.60996(17) 0.0274(11) Uani 1 1 d .
H19 H 0.4900 1.3981 0.6035 0.033 Uiso 1 1 calc R
C20 C 0.4222(3) 1.2328(6) 0.60187(17) 0.0298(12) Uani 1 1 d .
H20 H 0.3832 1.2910 0.5901 0.036 Uiso 1 1 calc R
C21 C 0.4159(3) 1.0843(6) 0.61086(17) 0.0288(11) Uani 1 1 d .
H21 H 0.3728 1.0385 0.6055 0.035 Uiso 1 1 calc R
C22 C 0.4740(3) 1.0039(6) 0.62789(17) 0.0263(11) Uani 1 1 d .
H22 H 0.4698 0.9010 0.6334 0.032 Uiso 1 1 calc R
C23 C 0.7137(3) 0.8511(6) 0.69235(17) 0.0280(11) Uani 1 1 d .
C24 C 0.5828(3) 0.7585(6) 0.66510(16) 0.0280(11) Uani 1 1 d .
C25 C 0.6180(3) 0.9601(7) 0.72570(18) 0.0329(13) Uani 1 1 d .
C26 C 1.1559(2) 1.1528(5) 0.53914(15) 0.0212(10) Uani 1 1 d .
C27 C 1.1116(3) 1.1594(6) 0.49814(16) 0.0289(11) Uani 1 1 d .
H27 H 1.0695 1.1091 0.4926 0.035 Uiso 1 1 calc R
C28 C 1.1295(3) 1.2401(6) 0.46551(17) 0.0296(12) Uani 1 1 d .
H28 H 1.0997 1.2456 0.4374 0.036 Uiso 1 1 calc R
C29 C 1.1909(3) 1.3125(6) 0.47396(16) 0.0266(11) Uani 1 1 d .
C30 C 1.2352(3) 1.3074(6) 0.51449(17) 0.0273(11) Uani 1 1 d .
H30 H 1.2772 1.3583 0.5200 0.033 Uiso 1 1 calc R
C31 C 1.2173(3) 1.2267(6) 0.54690(16) 0.0245(10) Uani 1 1 d .
H31 H 1.2474 1.2215 0.5750 0.029 Uiso 1 1 calc R
C32 C 1.0837(3) 1.0250(5) 0.58054(16) 0.0223(10) Uani 1 1 d .
C33 C 1.0898(3) 0.9497(5) 0.62367(15) 0.0211(10) Uani 1 1 d .
C34 C 1.1420(3) 0.8553(6) 0.64278(17) 0.0258(11) Uani 1 1 d .
H34 H 1.1755 0.8293 0.6280 0.031 Uiso 1 1 calc R
C35 C 1.1444(3) 0.7994(6) 0.68394(17) 0.0292(11) Uani 1 1 d .
H35 H 1.1794 0.7331 0.6976 0.035 Uiso 1 1 calc R
C36 C 1.0953(3) 0.8412(5) 0.70486(16) 0.0246(10) Uani 1 1 d .
H36 H 1.0981 0.8048 0.7334 0.030 Uiso 1 1 calc R
C37 C 1.0406(3) 0.9807(5) 0.64597(16) 0.0218(10) Uani 1 1 d .
H37 H 1.0031 1.0398 0.6319 0.026 Uiso 1 1 calc R
C38 C 1.0785(3) 1.0366(6) 0.80442(17) 0.0305(12) Uani 1 1 d .
H38 H 1.0696 0.9364 0.8106 0.037 Uiso 1 1 calc R
C39 C 1.1280(3) 1.1130(7) 0.83423(19) 0.0353(13) Uani 1 1 d .
H39 H 1.1525 1.0661 0.8602 0.042 Uiso 1 1 calc R
C40 C 1.1406(3) 1.2567(7) 0.8255(2) 0.0420(15) Uani 1 1 d .
H40 H 1.1740 1.3120 0.8455 0.050 Uiso 1 1 calc R
C41 C 1.1044(3) 1.3219(6) 0.7873(2) 0.0365(14) Uani 1 1 d .
H41 H 1.1129 1.4222 0.7808 0.044 Uiso 1 1 calc R
C42 C 1.0554(3) 1.2391(5) 0.75830(17) 0.0243(11) Uani 1 1 d .
C43 C 1.0147(3) 1.2992(6) 0.71691(17) 0.0258(11) Uani 1 1 d .
C44 C 1.0231(3) 1.4439(6) 0.7030(2) 0.0379(14) Uani 1 1 d .
H44 H 1.0566 1.5072 0.7200 0.045 Uiso 1 1 calc R
C45 C 0.9823(4) 1.4931(7) 0.6644(2) 0.0490(19) Uani 1 1 d .
H45 H 0.9870 1.5911 0.6544 0.059 Uiso 1 1 calc R
C46 C 0.9346(4) 1.3989(8) 0.6405(2) 0.0493(19) Uani 1 1 d .
H46 H 0.9063 1.4311 0.6136 0.059 Uiso 1 1 calc R
C47 C 0.9277(3) 1.2554(8) 0.65569(19) 0.0399(15) Uani 1 1 d .
H47 H 0.8942 1.1912 0.6391 0.048 Uiso 1 1 calc R
C48 C 0.8978(3) 0.8933(7) 0.67289(18) 0.0358(13) Uani 1 1 d .
C49 C 0.9738(3) 0.8014(6) 0.75142(17) 0.0336(13) Uani 1 1 d .
C50 C 0.8902(3) 1.0346(6) 0.74495(17) 0.0302(12) Uani 1 1 d .
C51 C 0.5923(3) 0.3576(7) 0.50905(18) 0.0347(13) Uani 1 1 d .
C52 C 0.2156(4) 0.2465(7) 0.6974(2) 0.0459(16) Uani 1 1 d .
N1 N 0.7625(2) 1.1479(5) 0.50371(14) 0.0254(9) Uani 1 1 d .
H1 H 0.7236 1.1312 0.4850 0.030 Uiso 1 1 calc R
N2 N 0.6440(2) 0.9377(5) 0.60076(13) 0.0241(9) Uani 1 1 d .
N3 N 0.6585(2) 1.1784(5) 0.66375(13) 0.0268(9) Uani 1 1 d .
N4 N 0.5358(2) 1.0637(4) 0.63704(12) 0.0204(8) Uani 1 1 d .
N5 N 1.1437(2) 1.0687(5) 0.57398(13) 0.0242(9) Uani 1 1 d .
H5A H 1.1797 1.0411 0.5940 0.029 Uiso 1 1 calc R
N6 N 1.0437(2) 0.9312(4) 0.68632(13) 0.0220(9) Uani 1 1 d .
N7 N 1.0428(2) 1.0974(4) 0.76727(13) 0.0209(8) Uani 1 1 d .
N8 N 0.9675(2) 1.2065(5) 0.69333(13) 0.0273(10) Uani 1 1 d .
O1 O 0.8192(2) 1.1075(5) 0.57467(12) 0.0365(9) Uani 1 1 d .
O2 O 0.7632(2) 0.7905(5) 0.70719(13) 0.0388(10) Uani 1 1 d .
O3 O 0.5519(2) 0.6524(4) 0.66544(12) 0.0356(9) Uani 1 1 d .
O4 O 0.6141(2) 0.9591(6) 0.76156(13) 0.0495(12) Uani 1 1 d .
O5 O 1.02830(19) 1.0496(5) 0.55565(12) 0.0332(9) Uani 1 1 d .
O6 O 0.8590(2) 0.8379(6) 0.64503(14) 0.0566(14) Uani 1 1 d .
O7 O 0.9826(3) 0.6959(5) 0.77305(14) 0.0514(13) Uani 1 1 d .
O8 O 0.8438(2) 1.0620(5) 0.75780(13) 0.0429(11) Uani 1 1 d .
O9 O 0.52064(19) 0.3498(4) 0.42951(12) 0.0336(9) Uani 1 1 d .
O10 O 0.6228(2) 0.1993(4) 0.44907(12) 0.0311(8) Uani 1 1 d .
O11 O 0.6312(2) 0.4676(4) 0.44457(13) 0.0340(9) Uani 1 1 d .
O12 O 0.26154(19) 0.0594(4) 0.65008(12) 0.0295(8) Uani 1 1 d .
O13 O 0.2979(3) 0.3152(5) 0.65078(15) 0.0565(13) Uani 1 1 d .
O14 O 0.3392(2) 0.1600(5) 0.71408(15) 0.0557(13) Uani 1 1 d .
F1 F 0.5527(2) 0.2567(5) 0.52060(13) 0.0597(11) Uani 1 1 d .
F2 F 0.5720(2) 0.4911(5) 0.51854(13) 0.0606(12) Uani 1 1 d .
F3 F 0.65376(18) 0.3359(4) 0.53437(10) 0.0401(8) Uani 1 1 d .
F4 F 0.2005(3) 0.1429(6) 0.72277(17) 0.0861(17) Uani 1 1 d .
F5 F 0.1619(2) 0.2743(6) 0.66568(17) 0.0821(16) Uani 1 1 d .
F6 F 0.2311(2) 0.3699(4) 0.72137(14) 0.0628(12) Uani 1 1 d .
S1 S 0.59141(7) 0.34239(13) 0.45187(4) 0.0248(3) Uani 1 1 d .
S2 S 0.28693(7) 0.18962(15) 0.67587(4) 0.0290(3) Uani 1 1 d .
Br1 Br 0.95650(4) 1.49961(9) 0.42538(3) 0.0611(2) Uani 1 1 d .
Br2 Br 1.21715(3) 1.42303(8) 0.42984(2) 0.04485(16) Uani 1 1 d .
Re1 Re 0.627898(10) 0.94702(2) 0.667606(6) 0.02343(6) Uani 1 1 d .
Re2 Re 0.963667(11) 0.98372(2) 0.719787(6) 0.02277(6) Uani 1 1 d .

loop_
_atom_site_aniso_label
_atom_site_aniso_U_11
_atom_site_aniso_U_22
_atom_site_aniso_U_33
_atom_site_aniso_U_23
_atom_site_aniso_U_13
_atom_site_aniso_U_12
C1 0.030(3) 0.026(3) 0.022(2) -0.0036(19) 0.014(2) -0.002(2)
C2 0.025(3) 0.044(3) 0.026(3) -0.003(2) 0.009(2) -0.005(2)
C3 0.021(3) 0.059(4) 0.032(3) -0.005(3) 0.006(2) -0.010(3)
C4 0.043(4) 0.038(3) 0.036(3) -0.010(2) 0.026(3) -0.017(3)
C5 0.044(4) 0.031(3) 0.035(3) 0.001(2) 0.024(3) -0.001(2)
C6 0.030(3) 0.035(3) 0.024(3) 0.002(2) 0.013(2) 0.002(2)
C7 0.031(3) 0.028(3) 0.023(3) -0.001(2) 0.013(2) 0.004(2)
C8 0.022(3) 0.024(2) 0.020(2) 0.0021(18) 0.007(2) 0.0023(19)
C9 0.031(3) 0.024(2) 0.019(2) 0.0035(19) 0.008(2) 0.001(2)
C10 0.033(3) 0.029(3) 0.026(3) -0.002(2) 0.009(2) -0.008(2)
C11 0.031(3) 0.027(3) 0.029(3) -0.001(2) 0.010(2) -0.005(2)
C12 0.021(3) 0.028(3) 0.021(2) 0.0028(19) 0.007(2) 0.0034(19)
C13 0.025(3) 0.057(4) 0.029(3) -0.006(3) 0.005(2) -0.002(3)
C14 0.030(3) 0.064(4) 0.033(3) -0.020(3) 0.011(3) -0.012(3)
C15 0.048(4) 0.040(3) 0.037(3) -0.011(3) 0.022(3) -0.014(3)
C16 0.039(3) 0.032(3) 0.027(3) -0.004(2) 0.017(3) -0.008(2)
C17 0.029(3) 0.032(3) 0.015(2) -0.0018(19) 0.009(2) 0.001(2)
C18 0.025(3) 0.027(2) 0.019(2) 0.0000(19) 0.008(2) -0.002(2)
C19 0.029(3) 0.025(3) 0.030(3) 0.002(2) 0.011(2) 0.002(2)
C20 0.028(3) 0.031(3) 0.031(3) 0.003(2) 0.008(2) 0.007(2)
C21 0.023(3) 0.030(3) 0.032(3) 0.001(2) 0.004(2) 0.000(2)
C22 0.025(3) 0.027(3) 0.027(3) 0.000(2) 0.008(2) 0.002(2)
C23 0.023(3) 0.040(3) 0.022(3) 0.002(2) 0.007(2) -0.001(2)
C24 0.030(3) 0.035(3) 0.021(3) 0.011(2) 0.010(2) 0.008(2)
C25 0.022(3) 0.050(3) 0.026(3) 0.008(2) 0.005(2) 0.009(2)
C26 0.021(3) 0.023(2) 0.020(2) -0.0025(18) 0.005(2) 0.0015(19)
C27 0.023(3) 0.041(3) 0.022(3) -0.001(2) 0.005(2) -0.008(2)
C28 0.023(3) 0.045(3) 0.022(3) 0.000(2) 0.007(2) -0.004(2)
C29 0.031(3) 0.029(3) 0.021(3) 0.004(2) 0.009(2) -0.001(2)
C30 0.030(3) 0.025(3) 0.028(3) -0.005(2) 0.010(2) -0.005(2)
C31 0.017(3) 0.029(3) 0.024(3) 0.001(2) 0.000(2) 0.0009(19)
C32 0.023(3) 0.028(2) 0.017(2) -0.0046(18) 0.006(2) -0.002(2)
C33 0.023(3) 0.024(2) 0.016(2) -0.0047(18) 0.005(2) -0.0066(19)
C34 0.020(3) 0.027(3) 0.030(3) -0.003(2) 0.005(2) -0.003(2)
C35 0.031(3) 0.027(3) 0.031(3) 0.002(2) 0.009(2) 0.001(2)
C36 0.027(3) 0.026(3) 0.019(2) 0.0017(19) 0.003(2) -0.004(2)
C37 0.023(3) 0.024(2) 0.021(2) 0.0007(18) 0.008(2) 0.0004(19)
C38 0.034(3) 0.030(3) 0.026(3) -0.006(2) 0.003(2) 0.001(2)
C39 0.032(3) 0.039(3) 0.029(3) -0.009(2) -0.004(2) 0.004(2)
C40 0.034(4) 0.044(4) 0.045(4) -0.018(3) 0.005(3) -0.001(3)
C41 0.033(3) 0.028(3) 0.049(4) -0.014(3) 0.012(3) -0.008(2)
C42 0.025(3) 0.022(2) 0.029(3) -0.002(2) 0.013(2) 0.000(2)
C43 0.027(3) 0.027(3) 0.028(3) 0.001(2) 0.017(2) 0.004(2)
C44 0.048(4) 0.028(3) 0.047(4) 0.006(2) 0.029(3) 0.001(3)
C45 0.071(5) 0.037(3) 0.050(4) 0.013(3) 0.036(4) 0.018(3)
C46 0.055(5) 0.065(4) 0.035(3) 0.024(3) 0.024(3) 0.032(4)
C47 0.036(4) 0.061(4) 0.027(3) 0.009(3) 0.014(3) 0.011(3)
C48 0.029(3) 0.053(4) 0.028(3) -0.005(3) 0.012(3) -0.011(3)
C49 0.048(4) 0.035(3) 0.021(3) -0.007(2) 0.015(3) -0.022(3)
C50 0.028(3) 0.044(3) 0.018(2) -0.006(2) 0.005(2) -0.010(2)
C51 0.033(3) 0.043(3) 0.027(3) 0.001(2) 0.006(3) 0.007(3)
C52 0.047(4) 0.042(4) 0.048(4) -0.017(3) 0.010(3) -0.001(3)
N1 0.021(2) 0.032(2) 0.024(2) 0.0042(17) 0.0074(18) -0.0006(18)
N2 0.023(2) 0.028(2) 0.024(2) 0.0034(17) 0.0112(19) 0.0028(17)
N3 0.024(2) 0.041(3) 0.015(2) -0.0009(17) 0.0055(18) -0.0010(19)
N4 0.019(2) 0.027(2) 0.0146(19) 0.0045(15) 0.0026(16) 0.0039(16)
N5 0.020(2) 0.037(2) 0.016(2) 0.0020(17) 0.0053(17) -0.0005(18)
N6 0.022(2) 0.027(2) 0.017(2) -0.0002(16) 0.0058(17) -0.0055(17)
N7 0.021(2) 0.021(2) 0.020(2) -0.0028(15) 0.0043(17) -0.0023(16)
N8 0.029(3) 0.036(2) 0.020(2) 0.0053(18) 0.0125(19) 0.0045(19)
O1 0.029(2) 0.056(3) 0.024(2) 0.0032(18) 0.0050(17) -0.0059(19)
O2 0.024(2) 0.048(2) 0.044(2) 0.0098(19) 0.0059(19) 0.0109(18)
O3 0.036(2) 0.037(2) 0.034(2) 0.0132(17) 0.0080(18) -0.0001(18)
O4 0.040(3) 0.087(4) 0.025(2) 0.014(2) 0.013(2) 0.019(2)
O5 0.021(2) 0.054(2) 0.0239(19) 0.0077(17) 0.0034(16) -0.0040(17)
O6 0.049(3) 0.085(4) 0.034(2) -0.019(2) 0.006(2) -0.032(3)
O7 0.084(4) 0.036(2) 0.037(2) 0.0040(19) 0.020(3) -0.020(2)
O8 0.030(2) 0.071(3) 0.030(2) -0.014(2) 0.0114(19) -0.007(2)
O9 0.021(2) 0.039(2) 0.036(2) 0.0106(17) -0.0033(17) -0.0033(16)
O10 0.035(2) 0.0255(19) 0.030(2) -0.0030(15) 0.0031(17) 0.0046(16)
O11 0.028(2) 0.0264(19) 0.046(2) 0.0109(17) 0.0054(19) -0.0045(16)
O12 0.030(2) 0.0263(18) 0.029(2) -0.0069(15) 0.0019(17) -0.0018(15)
O13 0.080(4) 0.043(3) 0.050(3) -0.003(2) 0.023(3) -0.023(3)
O14 0.047(3) 0.055(3) 0.048(3) -0.022(2) -0.021(2) 0.020(2)
F1 0.051(3) 0.089(3) 0.045(2) 0.012(2) 0.023(2) -0.016(2)
F2 0.064(3) 0.063(3) 0.053(2) -0.014(2) 0.012(2) 0.030(2)
F3 0.037(2) 0.051(2) 0.0282(17) -0.0045(15) 0.0010(15) 0.0095(16)
F4 0.120(5) 0.073(3) 0.095(4) -0.015(3) 0.082(4) -0.018(3)
F5 0.041(3) 0.091(4) 0.102(4) -0.042(3) -0.007(3) 0.025(2)
F6 0.070(3) 0.050(2) 0.067(3) -0.030(2) 0.015(2) 0.013(2)
S1 0.0215(6) 0.0226(6) 0.0280(6) 0.0035(5) 0.0015(5) -0.0020(5)
S2 0.0263(7) 0.0303(7) 0.0273(7) -0.0072(5) 0.0008(6) -0.0022(5)
Br1 0.0606(5) 0.0745(5) 0.0586(5) -0.0034(4) 0.0345(4) -0.0348(4)
Br2 0.0452(4) 0.0549(4) 0.0346(3) 0.0172(3) 0.0100(3) -0.0113(3)
Re1 0.02104(11) 0.03195(11) 0.01877(10) 0.00727(8) 0.00770(8) 0.00507(8)
Re2 0.02424(11) 0.02918(11) 0.01636(10) -0.00235(7) 0.00783(8) -0.00778(8)

loop_
_atom_type_symbol
_atom_type_description
_atom_type_scat_dispersion_real
_atom_type_scat_dispersion_imag
_atom_type_scat_source
C C 0.0033 0.0016 'International Tables Vol C Tables 4.2.6.8 and 6.1.1.4'
H H 0.0000 0.0000 'International Tables Vol C Tables 4.2.6.8 and 6.1.1.4'
N N 0.0061 0.0033 'International Tables Vol C Tables 4.2.6.8 and 6.1.1.4'
O O 0.0106 0.0060 'International Tables Vol C Tables 4.2.6.8 and 6.1.1.4'
F F 0.0171 0.0103 'International Tables Vol C Tables 4.2.6.8 and 6.1.1.4'
S S 0.1246 0.1234 'International Tables Vol C Tables 4.2.6.8 and 6.1.1.4'
Br Br -0.2901 2.4595 'International Tables Vol C Tables 4.2.6.8 and 6.1.1.4'
Re Re -1.0185 7.2310 'International Tables Vol C Tables 4.2.6.8 and 6.1.1.4'

loop_
_geom_angle_atom_site_label_1
_geom_angle_atom_site_label_2
_geom_angle_atom_site_label_3
_geom_angle
C2 C1 C6 120.8(5)
C2 C1 N1 122.5(5)
C6 C1 N1 116.6(5)
C1 C2 C3 118.8(5)
C1 C2 H2 120.6
C3 C2 H2 120.6
C2 C3 C4 119.0(6)
C2 C3 H3 120.5
C4 C3 H3 120.5
C5 C4 C3 122.3(5)
C5 C4 Br1 119.0(5)
C3 C4 Br1 118.7(5)
C4 C5 C6 118.7(6)
C4 C5 H5 120.6
C6 C5 H5 120.6
C5 C6 C1 120.3(6)
C5 C6 H6 119.9
C1 C6 H6 119.9
O1 C7 N1 125.0(5)
O1 C7 C8 120.9(4)
N1 C7 C8 114.0(5)
C12 C8 C9 117.5(5)
C12 C8 C7 117.8(5)
C9 C8 C7 124.8(4)
C10 C9 C8 119.6(5)
C10 C9 H9 120.2
C8 C9 H9 120.2
C9 C10 C11 119.3(5)
C9 C10 H10 120.3
C11 C10 H10 120.3
N2 C11 C10 121.7(5)
N2 C11 H11 119.1
C10 C11 H11 119.1
N2 C12 C8 123.8(5)
N2 C12 H12 118.1
C8 C12 H12 118.1
N3 C13 C14 122.8(6)
N3 C13 H13 118.6
C14 C13 H13 118.6
C15 C14 C13 118.8(6)
C15 C14 H14 120.6
C13 C14 H14 120.6
C16 C15 C14 118.7(6)
C16 C15 H15 120.6
C14 C15 H15 120.6
C15 C16 C17 120.0(6)
C15 C16 H16 120.0
C17 C16 H16 120.0
N3 C17 C16 121.2(5)
N3 C17 C18 116.0(5)
C16 C17 C18 122.7(5)
N4 C18 C19 121.8(5)
N4 C18 C17 114.9(4)
C19 C18 C17 123.2(5)
C20 C19 C18 119.3(5)
C20 C19 H19 120.4
C18 C19 H19 120.4
C19 C20 C21 119.7(5)
C19 C20 H20 120.2
C21 C20 H20 120.2
C20 C21 C22 118.2(5)
C20 C21 H21 120.9
C22 C21 H21 120.9
N4 C22 C21 123.3(5)
N4 C22 H22 118.3
C21 C22 H22 118.3
O2 C23 Re1 177.8(5)
O3 C24 Re1 173.7(5)
O4 C25 Re1 175.4(5)
C31 C26 C27 119.9(4)
C31 C26 N5 116.4(4)
C27 C26 N5 123.7(5)
C28 C27 C26 119.3(5)
C28 C27 H27 120.4
C26 C27 H27 120.4
C29 C28 C27 119.9(5)
C29 C28 H28 120.1
C27 C28 H28 120.1
C30 C29 C28 121.5(5)
C30 C29 Br2 117.6(4)
C28 C29 Br2 120.9(4)
C29 C30 C31 118.4(5)
C29 C30 H30 120.8
C31 C30 H30 120.8
C30 C31 C26 121.0(5)
C30 C31 H31 119.5
C26 C31 H31 119.5
O5 C32 N5 125.2(5)
O5 C32 C33 121.3(4)
N5 C32 C33 113.3(4)
C34 C33 C37 118.5(5)
C34 C33 C32 123.9(4)
C37 C33 C32 117.6(5)
C33 C34 C35 118.7(5)
C33 C34 H34 120.7
C35 C34 H34 120.7
C36 C35 C34 119.3(5)
C36 C35 H35 120.4
C34 C35 H35 120.4
N6 C36 C35 122.5(5)
N6 C36 H36 118.7
C35 C36 H36 118.7
N6 C37 C33 123.2(5)
N6 C37 H37 118.4
C33 C37 H37 118.4
N7 C38 C39 123.1(5)
N7 C38 H38 118.5
C39 C38 H38 118.5
C40 C39 C38 118.5(6)
C40 C39 H39 120.8
C38 C39 H39 120.8
C39 C40 C41 119.6(6)
C39 C40 H40 120.2
C41 C40 H40 120.2
C40 C41 C42 119.4(5)
C40 C41 H41 120.3
C42 C41 H41 120.3
N7 C42 C41 120.7(5)
N7 C42 C43 116.1(5)
C41 C42 C43 123.1(5)
N8 C43 C44 121.7(5)
N8 C43 C42 115.8(4)
C44 C43 C42 122.4(5)
C45 C44 C43 119.1(6)
C45 C44 H44 120.5
C43 C44 H44 120.5
C46 C45 C44 119.1(6)
C46 C45 H45 120.4
C44 C45 H45 120.4
C45 C46 C47 120.0(6)
C45 C46 H46 120.0
C47 C46 H46 120.0
N8 C47 C46 121.2(7)
N8 C47 H47 119.4
C46 C47 H47 119.4
O6 C48 Re2 179.2(6)
O7 C49 Re2 175.3(5)
O8 C50 Re2 176.0(5)
F1 C51 F3 106.5(5)
F1 C51 F2 108.0(5)
F3 C51 F2 107.3(5)
F1 C51 S1 111.6(4)
F3 C51 S1 111.6(4)
F2 C51 S1 111.6(4)
F4 C52 F5 108.8(6)
F4 C52 F6 107.3(5)
F5 C52 F6 108.2(6)
F4 C52 S2 111.0(5)
F5 C52 S2 111.2(5)
F6 C52 S2 110.2(5)
C7 N1 C1 127.8(5)
C7 N1 H1 116.1
C1 N1 H1 116.1
C11 N2 C12 118.0(4)
C11 N2 Re1 120.9(3)
C12 N2 Re1 121.1(3)
C13 N3 C17 118.3(5)
C13 N3 Re1 125.6(4)
C17 N3 Re1 115.7(3)
C22 N4 C18 117.7(4)
C22 N4 Re1 125.0(3)
C18 N4 Re1 117.3(3)
C32 N5 C26 128.1(4)
C32 N5 H5A 115.9
C26 N5 H5A 115.9
C37 N6 C36 117.7(4)
C37 N6 Re2 121.3(3)
C36 N6 Re2 120.9(3)
C38 N7 C42 118.7(5)
C38 N7 Re2 124.6(3)
C42 N7 Re2 116.6(3)
C47 N8 C43 118.9(5)
C47 N8 Re2 124.8(4)
C43 N8 Re2 116.3(3)
O11 S1 O9 114.9(2)
O11 S1 O10 114.0(2)
O9 S1 O10 114.5(2)
O11 S1 C51 103.6(3)
O9 S1 C51 104.4(3)
O10 S1 C51 103.4(2)
O14 S2 O13 115.5(3)
O14 S2 O12 114.6(3)
O13 S2 O12 114.1(3)
O14 S2 C52 103.6(3)
O13 S2 C52 103.6(3)
O12 S2 C52 103.2(3)
C25 Re1 C24 86.0(2)
C25 Re1 C23 86.5(2)
C24 Re1 C23 90.1(2)
C25 Re1 N4 96.54(19)
C24 Re1 N4 93.1(2)
C23 Re1 N4 175.79(18)
C25 Re1 N3 95.5(2)
C24 Re1 N3 168.2(2)
C23 Re1 N3 101.7(2)
N4 Re1 N3 75.11(16)
C25 Re1 N2 177.3(2)
C24 Re1 N2 96.27(18)
C23 Re1 N2 92.10(18)
N4 Re1 N2 84.78(15)
N3 Re1 N2 82.60(15)
C49 Re2 C50 89.0(2)
C49 Re2 C48 90.4(3)
C50 Re2 C48 87.2(2)
C49 Re2 N7 94.3(2)
C50 Re2 N7 97.22(19)
C48 Re2 N7 173.63(19)
C49 Re2 N8 169.4(2)
C50 Re2 N8 92.7(2)
C48 Re2 N8 100.2(2)
N7 Re2 N8 75.10(16)
C49 Re2 N6 94.1(2)
C50 Re2 N6 175.9(2)
C48 Re2 N6 90.0(2)
N7 Re2 N6 85.37(15)
N8 Re2 N6 84.88(15)

loop_
_geom_bond_atom_site_label_1
_geom_bond_atom_site_label_2
_geom_bond_distance
C1 C2 1.386(7)
C1 C6 1.387(7)
C1 N1 1.425(6)
C2 C3 1.392(7)
C2 H2 0.9500
C3 C4 1.393(9)
C3 H3 0.9500
C4 C5 1.358(9)
C4 Br1 1.908(5)
C5 C6 1.385(7)
C5 H5 0.9500
C6 H6 0.9500
C7 O1 1.226(7)
C7 N1 1.355(6)
C7 C8 1.498(7)
C8 C12 1.383(7)
C8 C9 1.388(7)
C9 C10 1.383(7)
C9 H9 0.9500
C10 C11 1.390(7)
C10 H10 0.9500
C11 N2 1.346(7)
C11 H11 0.9500
C12 N2 1.348(6)
C12 H12 0.9500
C13 N3 1.336(7)
C13 C14 1.382(9)
C13 H13 0.9500
C14 C15 1.381(9)
C14 H14 0.9500
C15 C16 1.375(8)
C15 H15 0.9500
C16 C17 1.382(7)
C16 H16 0.9500
C17 N3 1.357(7)
C17 C18 1.481(7)
C18 N4 1.360(6)
C18 C19 1.384(7)
C19 C20 1.372(8)
C19 H19 0.9500
C20 C21 1.379(7)
C20 H20 0.9500
C21 C22 1.383(7)
C21 H21 0.9500
C22 N4 1.338(7)
C22 H22 0.9500
C23 O2 1.145(6)
C23 Re1 1.940(5)
C24 O3 1.147(7)
C24 Re1 1.923(6)
C25 O4 1.158(7)
C25 Re1 1.905(5)
C26 C31 1.388(7)
C26 C27 1.390(7)
C26 N5 1.410(6)
C27 C28 1.385(7)
C27 H27 0.9500
C28 C29 1.381(7)
C28 H28 0.9500
C29 C30 1.379(7)
C29 Br2 1.898(5)
C30 C31 1.380(7)
C30 H30 0.9500
C31 H31 0.9500
C32 O5 1.231(6)
C32 N5 1.353(6)
C32 C33 1.503(7)
C33 C34 1.382(7)
C33 C37 1.393(7)
C34 C35 1.388(7)
C34 H34 0.9500
C35 C36 1.386(7)
C35 H35 0.9500
C36 N6 1.345(7)
C36 H36 0.9500
C37 N6 1.341(6)
C37 H37 0.9500
C38 N7 1.340(7)
C38 C39 1.385(8)
C38 H38 0.9500
C39 C40 1.360(9)
C39 H39 0.9500
C40 C41 1.386(9)
C40 H40 0.9500
C41 C42 1.396(7)
C41 H41 0.9500
C42 N7 1.346(6)
C42 C43 1.472(7)
C43 N8 1.354(7)
C43 C44 1.398(7)
C44 C45 1.374(10)
C44 H44 0.9500
C45 C46 1.370(11)
C45 H45 0.9500
C46 C47 1.397(9)
C46 H46 0.9500
C47 N8 1.342(7)
C47 H47 0.9500
C48 O6 1.145(7)
C48 Re2 1.924(6)
C49 O7 1.159(7)
C49 Re2 1.907(6)
C50 O8 1.148(7)
C50 Re2 1.923(6)
C51 F1 1.327(7)
C51 F3 1.329(7)
C51 F2 1.330(7)
C51 S1 1.813(6)
C52 F4 1.317(8)
C52 F5 1.317(8)
C52 F6 1.338(7)
C52 S2 1.830(7)
N1 H1 0.8800
N2 Re1 2.224(4)
N3 Re1 2.186(5)
N4 Re1 2.167(4)
N5 H5A 0.8800
N6 Re2 2.211(4)
N7 Re2 2.175(4)
N8 Re2 2.181(4)
O9 S1 1.448(4)
O10 S1 1.451(4)
O11 S1 1.442(4)
O12 S2 1.450(4)
O13 S2 1.431(5)
O14 S2 1.430(4)
